data_1572163
loop_
_publ_author_name
'Madron du Vign&#xe9;, Adrien'
'Cramer, Nicolai'

_publ_section_title
;
 Streamlined synthetic assembly of &#x3b1;-chiral CAAC ligands and
 catalytic performance of their copper and ruthenium complexes.
;
_journal_issue 34
_journal_name_full 'Chemical science'
_journal_page_first 13864
_journal_page_last 13871
_journal_paper_doi 10.1039/d4sc04278f
_journal_volume 15
_journal_year 2024
_chemical_absolute_configuration rmad
_chemical_formula_moiety 'C23 H35 Cl Cu N'
_chemical_formula_sum 'C23 H35 Cl Cu N'
_chemical_formula_weight 424.51
_space_group_crystal_system orthorhombic
_space_group_IT_number 19
_space_group_name_Hall 'P 2ac 2ab'
_space_group_name_H-M_alt 'P 21 21 21'
_atom_sites_solution_hydrogens geom
_atom_sites_solution_primary dual
_atom_sites_solution_secondary difmap
_audit_creation_date 2023-01-09
_audit_creation_method
;
Olex2 1.5
(compiled 2022.04.07 svn.rca3783a0 for OlexSys, GUI svn.r6498)
;
_audit_update_record
;
2024-06-27 deposited with the CCDC.	2024-07-24 downloaded from the CCDC.
;
_cell_angle_alpha 90
_cell_angle_beta 90
_cell_angle_gamma 90
_cell_formula_units_Z 4
_cell_length_a 10.5297(5)
_cell_length_b 13.2008(7)
_cell_length_c 16.3003(7)
_cell_measurement_reflns_used 5635
_cell_measurement_temperature 200.00(10)
_cell_measurement_theta_max 72.4760
_cell_measurement_theta_min 4.2570
_cell_volume 2265.75(19)
_computing_cell_refinement 'CrysAlisPro 1.171.42.78a (Rigaku OD, 2022)'
_computing_data_collection 'CrysAlisPro 1.171.42.78a (Rigaku OD, 2022)'
_computing_data_reduction 'CrysAlisPro 1.171.42.78a (Rigaku OD, 2022)'
_computing_molecular_graphics 'Olex2 1.5 (Dolomanov et al., 2009)'
_computing_publication_material 'Olex2 1.5 (Dolomanov et al., 2009)'
_computing_structure_refinement 'SHELXL 2018/3 (Sheldrick, 2015)'
_computing_structure_solution 'SHELXT  (Sheldrick, 2015)'
_diffrn_ambient_environment N~2~
_diffrn_ambient_temperature 200.00(10)
_diffrn_detector 'CCD plate'
_diffrn_detector_area_resol_mean 10.2665
_diffrn_detector_type Atlas
_diffrn_measured_fraction_theta_full 1.000
_diffrn_measured_fraction_theta_max 0.986
_diffrn_measurement_details
;
List of Runs (angles in degrees, time in seconds):

  # Type    Start    End  Width  t~exp~   \w     \q     \k     \f   Frames
#--------------------------------------------------------------------------
  1  \w    -96.00  33.00   1.00    2.50    --  -42.88  -9.00-139.00  129
  2  \w    137.00 164.00   1.00   10.00    --  103.18 126.00 106.00   27
  3  \w     35.00 101.00   1.00   10.00    --  103.18   9.00  33.00   66
  4  \w    105.00 134.00   1.00   10.00    --  103.18 122.00-160.00   29
  5  \w    -86.00 -28.00   1.00    2.50    --  -42.88 126.00 106.00   58
  6  \w     30.00 127.00   1.00   10.00    --  103.18 -45.00 -90.00   97
  7  \w     34.00  66.00   1.00   10.00    --  103.18-111.00  90.00   32
  8  \w     67.00 106.00   1.00   10.00    --  103.18-111.00  90.00   39
  9  \w    110.00 158.00   1.00   10.00    --  103.18  77.00-120.00   48
 10  \w     34.00 133.00   1.00   10.00    --  103.18 -77.00  90.00   99
 11  \w    138.00 176.00   1.00   10.00    --  103.18   9.00  33.00   38
;
_diffrn_measurement_device 'four-circle diffractometer'
_diffrn_measurement_device_type 'SuperNova, Dual, Cu at home/near, Atlas'
_diffrn_measurement_method '\w scans'
_diffrn_orient_matrix_type 'CrysAlisPro convention (1999,Acta A55,543-557)'
_diffrn_orient_matrix_UB_11 0.0544436000
_diffrn_orient_matrix_UB_12 -0.0082787000
_diffrn_orient_matrix_UB_13 0.0874434000
_diffrn_orient_matrix_UB_21 0.1356657000
_diffrn_orient_matrix_UB_22 0.0110439000
_diffrn_orient_matrix_UB_23 -0.0343119000
_diffrn_orient_matrix_UB_31 -0.0088817000
_diffrn_orient_matrix_UB_32 0.1158228000
_diffrn_orient_matrix_UB_33 0.0100201000
_diffrn_radiation_monochromator mirror
_diffrn_radiation_probe x-ray
_diffrn_radiation_type 'Cu K\a'
_diffrn_radiation_wavelength 1.54184
_diffrn_reflns_av_R_equivalents 0.0688
_diffrn_reflns_av_unetI/netI 0.0559
_diffrn_reflns_Laue_measured_fraction_full 1.000
_diffrn_reflns_Laue_measured_fraction_max 0.986
_diffrn_reflns_limit_h_max 13
_diffrn_reflns_limit_h_min -12
_diffrn_reflns_limit_k_max 16
_diffrn_reflns_limit_k_min -5
_diffrn_reflns_limit_l_max 19
_diffrn_reflns_limit_l_min -20
_diffrn_reflns_number 9478
_diffrn_reflns_point_group_measured_fraction_full 0.999
_diffrn_reflns_point_group_measured_fraction_max 0.976
_diffrn_reflns_theta_full 67.684
_diffrn_reflns_theta_max 71.975
_diffrn_reflns_theta_min 4.310
_diffrn_source 'micro-focus sealed X-ray tube'
_diffrn_source_type 'SuperNova (Cu) X-ray Source'
_exptl_absorpt_coefficient_mu 2.467
_exptl_absorpt_correction_T_max 1.000
_exptl_absorpt_correction_T_min 0.490
_exptl_absorpt_correction_type gaussian
_exptl_absorpt_process_details
;
CrysAlisPro 1.171.42.78a (Rigaku Oxford Diffraction, 2022)
Numerical absorption correction based on gaussian integration over
a multifaceted crystal model
Empirical absorption correction using spherical harmonics,
implemented in SCALE3 ABSPACK scaling algorithm.
;
_exptl_crystal_colour 'clear pale colourless'
_exptl_crystal_density_diffrn 1.244
_exptl_crystal_description irregular
_exptl_crystal_F_000 904
_exptl_crystal_size_max 0.368
_exptl_crystal_size_mid 0.247
_exptl_crystal_size_min 0.213
_refine_diff_density_max 0.840
_refine_diff_density_min -0.394
_refine_diff_density_rms 0.091
_refine_ls_abs_structure_details
;
 Refined as an inversion twin.
;
_refine_ls_abs_structure_Flack 0.12(7)
_refine_ls_extinction_method none
_refine_ls_goodness_of_fit_ref 1.061
_refine_ls_hydrogen_treatment constr
_refine_ls_matrix_type full
_refine_ls_number_parameters 307
_refine_ls_number_reflns 4349
_refine_ls_number_restraints 250
_refine_ls_restrained_S_all 1.039
_refine_ls_R_factor_all 0.0905
_refine_ls_R_factor_gt 0.0855
_refine_ls_shift/su_max 0.000
_refine_ls_shift/su_mean 0.000
_refine_ls_structure_factor_coef Fsqd
_refine_ls_weighting_details 'w=1/[\s^2^(Fo^2^)+(0.1671P)^2^+0.7776P] where P=(Fo^2^+2Fc^2^)/3'
_refine_ls_weighting_scheme calc
_refine_ls_wR_factor_gt 0.2395
_refine_ls_wR_factor_ref 0.2470
_reflns_Friedel_coverage 0.746
_reflns_Friedel_fraction_full 0.998
_reflns_Friedel_fraction_max 0.964
_reflns_number_gt 3876
_reflns_number_total 4349
_reflns_threshold_expression 'I > 2\s(I)'
_cod_data_source_file d4sc04278f2.cif
_cod_data_source_block amd-r1097-dia1
_cod_depositor_comments 'Adding full bibliography for 1572161--1572166.cif.'
_cod_database_code 1572163
_shelx_shelxl_version_number 2018/3
_chemical_oxdiff_formula 'C23 H35 N1 Cl1 Cu1'
_shelx_space_group_comment
;
The symmetry employed for this shelxl refinement is uniquely defined
by the following loop, which should always be used as a source of
symmetry information in preference to the above space-group names.
They are only intended as comments.
;
_shelx_estimated_absorpt_t_max 0.622
_shelx_estimated_absorpt_t_min 0.464
_olex2_refinement_description
;
1. Twinned data refinement
 Scales: 0.88(7)
 0.12(7)
2. Fixed Uiso
 At 1.2 times of:
  All C(H) groups, All C(H,H) groups
 At 1.5 times of:
  All C(H,H,H) groups
3. Restrained distances
 C22-C21 \\sim C24-C21 \\sim C23-C21
 with sigma of 0.02
 C22-C23 \\sim C23-C24
 with sigma of 0.02
 C27-C26 \\sim C28-C27 \\sim C29-C28 \\sim C30-C29 \\sim C30-C25 \\sim C26-C25
\\sim C7-C6 \\sim C8-C7 ~
 C9-C8 \\sim C9-C10 \\sim C11-C10 \\sim C6-C11
 with sigma of 0.02
 C5-C25 \\sim C6-C5
 with sigma of 0.02
4. Uiso/Uaniso restraints and constraints
C6 \\sim C7 \\sim C8 \\sim C9 \\sim C10 \\sim C11 \\sim C25 \\sim C26 \\sim C27
\\sim C28 \\sim C29 \\sim C30: within 2A with sigma of 0.02 and sigma for
terminal atoms of 0.04 within 2A
5. Others
 Sof(H21A)=Sof(C24)=Sof(H24A)=Sof(H24B)=Sof(H24C)=1-FVAR(1)
 Sof(H21)=Sof(C23)=Sof(H23A)=Sof(H23B)=Sof(H23C)=FVAR(1)
 Sof(H5B)=Sof(C25)=Sof(H25)=Sof(C26)=Sof(H26A)=Sof(H26B)=Sof(C27)=Sof(H27A)=
 Sof(H27B)=Sof(C28)=Sof(H28A)=Sof(H28B)=Sof(C29)=Sof(H29A)=Sof(H29B)=Sof(C30)=
 Sof(H30A)=Sof(H30B)=1-FVAR(2)
 Sof(H5A)=Sof(C6)=Sof(H6)=Sof(C7)=Sof(H7A)=Sof(H7B)=Sof(C8)=Sof(H8A)=Sof(H8B)=
 Sof(C9)=Sof(H9A)=Sof(H9B)=Sof(C10)=Sof(H10A)=Sof(H10B)=Sof(C11)=Sof(H11A)=
 Sof(H11B)=FVAR(2)
6.a Ternary CH refined with riding coordinates:
 C5(H5A), C5(H5B), C6(H6), C21(H21), C21(H21A), C25(H25)
6.b Secondary CH2 refined with riding coordinates:
 C3(H3A,H3B), C7(H7A,H7B), C8(H8A,H8B), C9(H9A,H9B), C10(H10A,H10B), C11(H11A,
 H11B), C26(H26A,H26B), C27(H27A,H27B), C28(H28A,H28B), C29(H29A,H29B),
 C30(H30A,H30B)
6.c Aromatic/amide H refined with riding coordinates:
 C16(H16), C17(H17), C18(H18), C19(H19), C20(H20)
6.d Idealised Me refined as rotating group:
 C12(H12A,H12B,H12C), C13(H13A,H13B,H13C), C14(H14A,H14B,H14C), C22(H22A,H22B,
 H22C), C23(H23A,H23B,H23C), C24(H24A,H24B,H24C)
;
_olex2_date_sample_data_collection 2022-12-19
_olex2_submission_special_instructions 'No special instructions were received'
_oxdiff_exptl_absorpt_empirical_details
;
Empirical correction (ABSPACK) includes:
- Absorption correction using spherical harmonics
- Frame scaling
- Detector area scaling
- B-factor correction
;
_oxdiff_exptl_absorpt_empirical_full_max 2.021
_oxdiff_exptl_absorpt_empirical_full_min 0.595

loop_
_space_group_symop_operation_xyz
'x, y, z'
'-x+1/2, -y, z+1/2'
'-x, y+1/2, -z+1/2'
'x+1/2, -y+1/2, -z'

loop_
_atom_site_label
_atom_site_type_symbol
_atom_site_fract_x
_atom_site_fract_y
_atom_site_fract_z
_atom_site_U_iso_or_equiv
_atom_site_adp_type
_atom_site_occupancy
_atom_site_site_symmetry_order
_atom_site_calc_flag
_atom_site_refinement_flags_posn
_atom_site_refinement_flags_adp
_atom_site_refinement_flags_occupancy
_atom_site_disorder_assembly
_atom_site_disorder_group
Cu1 Cu 0.28155(12) 0.47908(10) 0.42742(7) 0.0649(4) Uani 1 1 d . . . . .
Cl1 Cl 0.1231(2) 0.5074(2) 0.50232(15) 0.0854(7) Uani 1 1 d . . . . .
N1 N 0.4278(6) 0.4471(5) 0.2827(4) 0.0526(13) Uani 1 1 d . . . . .
C1 C 0.4262(7) 0.4502(6) 0.3607(5) 0.0565(16) Uani 1 1 d . . . . .
C2 C 0.5557(7) 0.4237(6) 0.2441(5) 0.0588(17) Uani 1 1 d . . . . .
C3 C 0.6283(9) 0.3852(8) 0.3196(6) 0.072(2) Uani 1 1 d . . . . .
H3A H 0.628174 0.310224 0.321024 0.086 Uiso 1 1 calc R U . . .
H3B H 0.717352 0.409102 0.318340 0.086 Uiso 1 1 calc R U . . .
C4 C 0.5588(9) 0.4281(7) 0.3947(5) 0.0621(19) Uani 1 1 d . . . . .
C5 C 0.3176(7) 0.4765(7) 0.2289(5) 0.0563(16) Uani 1 1 d D . . . .
H5A H 0.345477 0.463575 0.171237 0.068 Uiso 0.56(3) 1 calc R U P A 1
H5B H 0.341745 0.461258 0.170906 0.068 Uiso 0.44(3) 1 calc R U P A 2
C6 C 0.2066(19) 0.4049(19) 0.245(2) 0.066(5) Uani 0.56(3) 1 d D U P A 1
H6 H 0.180547 0.414601 0.303137 0.079 Uiso 0.56(3) 1 calc R U P A 1
C7 C 0.238(2) 0.293(2) 0.2342(18) 0.071(5) Uani 0.56(3) 1 d D U P A 1
H7A H 0.269187 0.280704 0.177586 0.085 Uiso 0.56(3) 1 calc R U P A 1
H7B H 0.307575 0.274072 0.272458 0.085 Uiso 0.56(3) 1 calc R U P A 1
C8 C 0.123(2) 0.225(2) 0.2504(18) 0.092(6) Uani 0.56(3) 1 d D U P A 1
H8A H 0.148023 0.153153 0.241326 0.110 Uiso 0.56(3) 1 calc R U P A 1
H8B H 0.097838 0.231821 0.308589 0.110 Uiso 0.56(3) 1 calc R U P A 1
C9 C 0.011(2) 0.250(2) 0.1959(19) 0.095(6) Uani 0.56(3) 1 d D U P A 1
H9A H -0.062218 0.206467 0.210289 0.114 Uiso 0.56(3) 1 calc R U P A 1
H9B H 0.033109 0.237735 0.137750 0.114 Uiso 0.56(3) 1 calc R U P A 1
C10 C -0.024(2) 0.361(3) 0.2082(18) 0.083(5) Uani 0.56(3) 1 d D U P A 1
H10A H -0.093623 0.379637 0.170283 0.100 Uiso 0.56(3) 1 calc R U P A 1
H10B H -0.054088 0.371614 0.265043 0.100 Uiso 0.56(3) 1 calc R U P A 1
C11 C 0.090(2) 0.428(2) 0.1920(19) 0.068(5) Uani 0.56(3) 1 d D U P A 1
H11A H 0.065543 0.499386 0.201139 0.082 Uiso 0.56(3) 1 calc R U P A 1
H11B H 0.114615 0.421069 0.133527 0.082 Uiso 0.56(3) 1 calc R U P A 1
C12 C 0.2988(11) 0.5906(8) 0.2359(7) 0.078(3) Uani 1 1 d . . . . .
H12A H 0.249786 0.605894 0.285529 0.117 Uiso 1 1 calc R U . . .
H12B H 0.252694 0.615334 0.187667 0.117 Uiso 1 1 calc R U . . .
H12C H 0.381719 0.624076 0.239068 0.117 Uiso 1 1 calc R U . . .
C13 C 0.6078(10) 0.5173(9) 0.2064(8) 0.082(3) Uani 1 1 d . . . . .
H13A H 0.549418 0.541718 0.163980 0.124 Uiso 1 1 calc R U . . .
H13B H 0.690603 0.502488 0.181632 0.124 Uiso 1 1 calc R U . . .
H13C H 0.617942 0.569428 0.248691 0.124 Uiso 1 1 calc R U . . .
C14 C 0.5434(10) 0.3409(7) 0.1790(6) 0.071(2) Uani 1 1 d . . . . .
H14A H 0.488464 0.286650 0.199767 0.107 Uiso 1 1 calc R U . . .
H14B H 0.627557 0.313222 0.166562 0.107 Uiso 1 1 calc R U . . .
H14C H 0.506155 0.369584 0.129075 0.107 Uiso 1 1 calc R U . . .
C15 C 0.6216(8) 0.5236(7) 0.4266(5) 0.0622(17) Uani 1 1 d . . . . .
C16 C 0.7513(9) 0.5315(9) 0.4373(8) 0.091(3) Uani 1 1 d . . . . .
H16 H 0.803236 0.475776 0.421933 0.110 Uiso 1 1 calc R U . . .
C17 C 0.8089(13) 0.6168(13) 0.4692(11) 0.114(5) Uani 1 1 d . . . . .
H17 H 0.898163 0.617681 0.477442 0.137 Uiso 1 1 calc R U . . .
C18 C 0.7386(13) 0.6989(10) 0.4887(8) 0.089(3) Uani 1 1 d . . . . .
H18 H 0.779351 0.758089 0.508956 0.107 Uiso 1 1 calc R U . . .
C19 C 0.6112(11) 0.6978(9) 0.4799(7) 0.078(2) Uani 1 1 d . . . . .
H19 H 0.562253 0.755494 0.494396 0.094 Uiso 1 1 calc R U . . .
C20 C 0.5511(9) 0.6100(8) 0.4488(6) 0.073(2) Uani 1 1 d . . . . .
H20 H 0.461343 0.609375 0.442695 0.087 Uiso 1 1 calc R U . . .
C21 C 0.5518(13) 0.3472(9) 0.4634(8) 0.091(3) Uani 1 1 d D . . . .
H21 H 0.504459 0.381888 0.508553 0.110 Uiso 0.49(3) 1 calc R U P B 1
H21A H 0.640067 0.321061 0.471435 0.110 Uiso 0.51(3) 1 calc R U P B 2
C22 C 0.472(2) 0.2596(11) 0.4437(12) 0.130(6) Uani 1 1 d D . . . .
H22A H 0.384059 0.281473 0.437260 0.195 Uiso 1 1 calc R U . . .
H22B H 0.477971 0.209856 0.488199 0.195 Uiso 1 1 calc R U . . .
H22C H 0.502083 0.228777 0.392483 0.195 Uiso 1 1 calc R U . . .
C23 C 0.674(2) 0.318(2) 0.5020(16) 0.097(9) Uani 0.49(3) 1 d D . P B 1
H23A H 0.731051 0.290321 0.460124 0.145 Uiso 0.49(3) 1 calc R U P B 1
H23B H 0.658455 0.266517 0.544196 0.145 Uiso 0.49(3) 1 calc R U P B 1
H23C H 0.713101 0.377677 0.527204 0.145 Uiso 0.49(3) 1 calc R U P B 1
C24 C 0.509(4) 0.382(2) 0.5417(12) 0.121(13) Uani 0.51(3) 1 d D . P B 2
H24A H 0.569294 0.430965 0.563790 0.182 Uiso 0.51(3) 1 calc R U P B 2
H24B H 0.502149 0.323904 0.579288 0.182 Uiso 0.51(3) 1 calc R U P B 2
H24C H 0.425268 0.413614 0.535764 0.182 Uiso 0.51(3) 1 calc R U P B 2
C25 C 0.191(2) 0.425(3) 0.246(3) 0.063(6) Uani 0.44(3) 1 d D U P A 2
H25 H 0.160219 0.448716 0.300390 0.076 Uiso 0.44(3) 1 calc R U P A 2
C26 C 0.207(3) 0.310(3) 0.249(2) 0.077(6) Uani 0.44(3) 1 d D U P A 2
H26A H 0.266048 0.292903 0.294555 0.093 Uiso 0.44(3) 1 calc R U P A 2
H26B H 0.245409 0.286296 0.197413 0.093 Uiso 0.44(3) 1 calc R U P A 2
C27 C 0.081(3) 0.256(3) 0.263(2) 0.091(6) Uani 0.44(3) 1 d D U P A 2
H27A H 0.092180 0.182105 0.255085 0.109 Uiso 0.44(3) 1 calc R U P A 2
H27B H 0.051210 0.267447 0.319911 0.109 Uiso 0.44(3) 1 calc R U P A 2
C28 C -0.018(3) 0.295(3) 0.203(2) 0.090(6) Uani 0.44(3) 1 d D U P A 2
H28A H 0.001537 0.267030 0.148020 0.108 Uiso 0.44(3) 1 calc R U P A 2
H28B H -0.101905 0.268355 0.219396 0.108 Uiso 0.44(3) 1 calc R U P A 2
C29 C -0.031(3) 0.409(3) 0.194(2) 0.078(6) Uani 0.44(3) 1 d D U P A 2
H29A H -0.086344 0.424740 0.146565 0.093 Uiso 0.44(3) 1 calc R U P A 2
H29B H -0.071109 0.437387 0.243737 0.093 Uiso 0.44(3) 1 calc R U P A 2
C30 C 0.097(3) 0.460(3) 0.181(2) 0.069(6) Uani 0.44(3) 1 d D U P A 2
H30A H 0.086682 0.534719 0.184657 0.082 Uiso 0.44(3) 1 calc R U P A 2
H30B H 0.129768 0.443671 0.125848 0.082 Uiso 0.44(3) 1 calc R U P A 2

loop_
_atom_site_aniso_label
_atom_site_aniso_U_11
_atom_site_aniso_U_22
_atom_site_aniso_U_33
_atom_site_aniso_U_23
_atom_site_aniso_U_13
_atom_site_aniso_U_12
Cu1 0.0605(7) 0.0813(7) 0.0530(6) -0.0120(5) 0.0039(5) 0.0086(5)
Cl1 0.0743(13) 0.1087(18) 0.0731(13) -0.0171(12) 0.0160(10) 0.0083(12)
N1 0.050(3) 0.056(3) 0.053(3) 0.000(2) 0.000(2) 0.008(2)
C1 0.054(4) 0.061(4) 0.055(4) -0.001(3) -0.005(3) 0.010(3)
C2 0.047(4) 0.066(4) 0.064(4) -0.006(3) 0.006(3) 0.009(3)
C3 0.063(5) 0.082(5) 0.070(5) -0.018(4) -0.005(4) 0.021(4)
C4 0.065(5) 0.067(4) 0.054(4) -0.009(3) -0.001(3) 0.018(4)
C5 0.051(4) 0.063(4) 0.055(4) 0.002(3) -0.002(3) 0.005(3)
C6 0.049(8) 0.092(12) 0.057(8) -0.003(9) -0.007(7) 0.001(8)
C7 0.050(9) 0.084(10) 0.078(10) 0.004(8) 0.005(7) -0.014(8)
C8 0.067(10) 0.103(12) 0.106(11) 0.015(10) 0.012(9) -0.015(9)
C9 0.068(10) 0.102(14) 0.113(11) -0.001(12) -0.002(9) -0.025(10)
C10 0.048(7) 0.107(14) 0.095(9) 0.004(11) -0.003(7) -0.009(11)
C11 0.045(7) 0.088(13) 0.071(9) 0.002(9) -0.011(7) -0.001(8)
C12 0.076(6) 0.072(5) 0.085(6) 0.000(4) -0.017(5) 0.021(4)
C13 0.065(5) 0.082(5) 0.101(7) -0.002(5) 0.022(5) -0.007(4)
C14 0.076(5) 0.069(5) 0.069(5) -0.007(4) 0.009(4) 0.018(4)
C15 0.061(4) 0.071(4) 0.055(3) -0.003(4) -0.011(3) 0.014(3)
C16 0.057(5) 0.100(7) 0.116(8) -0.027(7) -0.015(5) 0.011(4)
C17 0.070(7) 0.123(10) 0.150(13) -0.042(9) -0.029(8) 0.002(6)
C18 0.089(8) 0.093(6) 0.086(6) -0.012(5) -0.019(6) -0.010(6)
C19 0.078(6) 0.077(5) 0.080(6) -0.011(5) -0.003(5) 0.005(5)
C20 0.056(4) 0.084(6) 0.078(6) -0.011(4) -0.004(4) 0.011(4)
C21 0.103(9) 0.079(6) 0.092(7) 0.021(5) -0.022(7) 0.008(6)
C22 0.159(15) 0.089(8) 0.142(13) 0.041(9) -0.011(13) -0.011(9)
C23 0.091(17) 0.120(19) 0.079(14) 0.026(14) -0.007(12) 0.024(13)
C24 0.17(3) 0.13(2) 0.058(12) 0.038(14) 0.011(15) 0.03(2)
C25 0.045(8) 0.090(12) 0.055(9) -0.014(9) 0.012(8) 0.001(9)
C26 0.064(12) 0.094(12) 0.075(11) 0.008(10) 0.015(10) -0.014(11)
C27 0.075(11) 0.098(13) 0.100(11) 0.007(10) 0.014(10) -0.022(10)
C28 0.061(10) 0.098(15) 0.110(11) -0.005(13) 0.002(10) -0.019(12)
C29 0.053(9) 0.094(15) 0.086(11) -0.002(11) 0.007(9) -0.008(11)
C30 0.045(8) 0.091(14) 0.069(10) -0.004(11) -0.001(8) -0.002(10)

loop_
_atom_type_symbol
_atom_type_description
_atom_type_scat_dispersion_real
_atom_type_scat_dispersion_imag
_atom_type_scat_source
C C 0.0181 0.0091 'International Tables Vol C Tables 4.2.6.8 and 6.1.1.4'
H H 0.0000 0.0000 'International Tables Vol C Tables 4.2.6.8 and 6.1.1.4'
Cl Cl 0.3639 0.7018 'International Tables Vol C Tables 4.2.6.8 and 6.1.1.4'
Cu Cu -1.9646 0.5888 'International Tables Vol C Tables 4.2.6.8 and 6.1.1.4'
N N 0.0311 0.0180 'International Tables Vol C Tables 4.2.6.8 and 6.1.1.4'

loop_
_exptl_crystal_face_index_h
_exptl_crystal_face_index_k
_exptl_crystal_face_index_l
_exptl_crystal_face_perp_dist
0 2 -1 0.1576
0 -2 1 0.2134
0 -1 0 0.1779
0 1 -2 0.1400
0 -1 2 0.2045
0 1 2 0.0879
0 0 1 0.1517
0 1 1 0.1205
1 -2 2 0.2089
-1 2 -2 0.1254
1 0 2 0.1443
1 1 2 0.1247
-1 -1 -2 0.1151
-1 0 -2 0.1017
2 -1 2 0.1441
2 1 2 0.1446
-2 1 -2 0.0710
-6 0 -4 0.0721
6 4 4 0.1452
6 4 1 0.1464
-2 1 0 0.0858
-1 1 0 0.0905
-4 -6 -1 0.1298
-6 -4 -1 0.1202
2 0 -1 0.1236
1 -2 -1 0.1307
2 -1 -2 0.1100
1 0 -1 0.1057
-2 -1 2 0.1492
1 2 -1 0.1437
2 1 -2 0.1038
-1 1 1 0.0941
-1 0 -1 0.0607
-2 -8 -3 0.1188

loop_
_geom_angle_atom_site_label_1
_geom_angle_atom_site_label_2
_geom_angle_atom_site_label_3
_geom_angle
_geom_angle_site_symmetry_1
_geom_angle_site_symmetry_3
_geom_angle_publ_flag
C1 Cu1 Cl1 178.6(3) . . ?
C1 N1 C2 115.6(6) . . ?
C1 N1 C5 124.3(6) . . ?
C5 N1 C2 119.6(6) . . ?
N1 C1 Cu1 125.9(6) . . ?
N1 C1 C4 110.1(7) . . ?
C4 C1 Cu1 124.0(6) . . ?
N1 C2 C3 100.1(6) . . ?
N1 C2 C14 111.0(7) . . ?
C13 C2 N1 109.3(7) . . ?
C13 C2 C3 115.0(8) . . ?
C13 C2 C14 109.9(8) . . ?
C14 C2 C3 111.2(7) . . ?
C2 C3 H3A 110.5 . . ?
C2 C3 H3B 110.5 . . ?
H3A C3 H3B 108.7 . . ?
C4 C3 C2 106.3(7) . . ?
C4 C3 H3A 110.5 . . ?
C4 C3 H3B 110.5 . . ?
C1 C4 C3 102.4(7) . . ?
C1 C4 C21 110.4(8) . . ?
C3 C4 C21 110.2(8) . . ?
C15 C4 C1 111.4(6) . . ?
C15 C4 C3 111.9(8) . . ?
C15 C4 C21 110.3(8) . . ?
N1 C5 H5A 106.1 . . ?
N1 C5 H5B 107.6 . . ?
N1 C5 C6 109.4(12) . . ?
N1 C5 C12 108.2(7) . . ?
N1 C5 C25 117.1(16) . . ?
C6 C5 H5A 106.1 . . ?
C12 C5 H5A 106.1 . . ?
C12 C5 H5B 107.6 . . ?
C12 C5 C6 120.1(13) . . ?
C25 C5 H5B 107.6 . . ?
C25 C5 C12 108.3(15) . . ?
C5 C6 H6 106.9 . . ?
C5 C6 C7 114.5(18) . . ?
C5 C6 C11 113.3(19) . . ?
C7 C6 H6 106.9 . . ?
C11 C6 H6 106.9 . . ?
C11 C6 C7 107.8(19) . . ?
C6 C7 H7A 109.2 . . ?
C6 C7 H7B 109.2 . . ?
H7A C7 H7B 107.9 . . ?
C8 C7 C6 112.1(18) . . ?
C8 C7 H7A 109.2 . . ?
C8 C7 H7B 109.2 . . ?
C7 C8 H8A 109.0 . . ?
C7 C8 H8B 109.0 . . ?
H8A C8 H8B 107.8 . . ?
C9 C8 C7 112.7(19) . . ?
C9 C8 H8A 109.0 . . ?
C9 C8 H8B 109.0 . . ?
C8 C9 H9A 109.9 . . ?
C8 C9 H9B 109.9 . . ?
C8 C9 C10 109(2) . . ?
H9A C9 H9B 108.3 . . ?
C10 C9 H9A 109.9 . . ?
C10 C9 H9B 109.9 . . ?
C9 C10 H10A 109.6 . . ?
C9 C10 H10B 109.6 . . ?
H10A C10 H10B 108.1 . . ?
C11 C10 C9 110.2(18) . . ?
C11 C10 H10A 109.6 . . ?
C11 C10 H10B 109.6 . . ?
C6 C11 H11A 108.5 . . ?
C6 C11 H11B 108.5 . . ?
C10 C11 C6 115.0(17) . . ?
C10 C11 H11A 108.5 . . ?
C10 C11 H11B 108.5 . . ?
H11A C11 H11B 107.5 . . ?
C5 C12 H12A 109.5 . . ?
C5 C12 H12B 109.5 . . ?
C5 C12 H12C 109.5 . . ?
H12A C12 H12B 109.5 . . ?
H12A C12 H12C 109.5 . . ?
H12B C12 H12C 109.5 . . ?
C2 C13 H13A 109.5 . . ?
C2 C13 H13B 109.5 . . ?
C2 C13 H13C 109.5 . . ?
H13A C13 H13B 109.5 . . ?
H13A C13 H13C 109.5 . . ?
H13B C13 H13C 109.5 . . ?
C2 C14 H14A 109.5 . . ?
C2 C14 H14B 109.5 . . ?
C2 C14 H14C 109.5 . . ?
H14A C14 H14B 109.5 . . ?
H14A C14 H14C 109.5 . . ?
H14B C14 H14C 109.5 . . ?
C16 C15 C4 122.6(8) . . ?
C16 C15 C20 115.3(9) . . ?
C20 C15 C4 122.1(8) . . ?
C15 C16 H16 118.5 . . ?
C15 C16 C17 122.9(11) . . ?
C17 C16 H16 118.5 . . ?
C16 C17 H17 119.9 . . ?
C18 C17 C16 120.2(12) . . ?
C18 C17 H17 119.9 . . ?
C17 C18 H18 119.7 . . ?
C19 C18 C17 120.7(12) . . ?
C19 C18 H18 119.7 . . ?
C18 C19 H19 120.2 . . ?
C18 C19 C20 119.5(10) . . ?
C20 C19 H19 120.2 . . ?
C15 C20 C19 121.3(9) . . ?
C15 C20 H20 119.4 . . ?
C19 C20 H20 119.4 . . ?
C4 C21 H21 103.8 . . ?
C4 C21 H21A 106.7 . . ?
C22 C21 C4 114.5(10) . . ?
C22 C21 H21 103.8 . . ?
C22 C21 H21A 106.7 . . ?
C22 C21 C23 112.5(17) . . ?
C23 C21 C4 116.4(14) . . ?
C23 C21 H21 103.8 . . ?
C24 C21 C4 116.2(14) . . ?
C24 C21 H21A 106.7 . . ?
C24 C21 C22 105(2) . . ?
C21 C22 H22A 109.5 . . ?
C21 C22 H22B 109.5 . . ?
C21 C22 H22C 109.5 . . ?
H22A C22 H22B 109.5 . . ?
H22A C22 H22C 109.5 . . ?
H22B C22 H22C 109.5 . . ?
C21 C23 H23A 109.5 . . ?
C21 C23 H23B 109.5 . . ?
C21 C23 H23C 109.5 . . ?
H23A C23 H23B 109.5 . . ?
H23A C23 H23C 109.5 . . ?
H23B C23 H23C 109.5 . . ?
C21 C24 H24A 109.5 . . ?
C21 C24 H24B 109.5 . . ?
C21 C24 H24C 109.5 . . ?
H24A C24 H24B 109.5 . . ?
H24A C24 H24C 109.5 . . ?
H24B C24 H24C 109.5 . . ?
C5 C25 H25 108.0 . . ?
C5 C25 C26 111(2) . . ?
C5 C25 C30 108(2) . . ?
C26 C25 H25 108.0 . . ?
C30 C25 H25 108.0 . . ?
C30 C25 C26 114(3) . . ?
C25 C26 H26A 109.2 . . ?
C25 C26 H26B 109.2 . . ?
C25 C26 C27 112(2) . . ?
H26A C26 H26B 107.9 . . ?
C27 C26 H26A 109.2 . . ?
C27 C26 H26B 109.2 . . ?
C26 C27 H27A 109.7 . . ?
C26 C27 H27B 109.7 . . ?
H27A C27 H27B 108.2 . . ?
C28 C27 C26 110(3) . . ?
C28 C27 H27A 109.7 . . ?
C28 C27 H27B 109.7 . . ?
C27 C28 H28A 107.9 . . ?
C27 C28 H28B 107.9 . . ?
H28A C28 H28B 107.2 . . ?
C29 C28 C27 117(3) . . ?
C29 C28 H28A 107.9 . . ?
C29 C28 H28B 107.9 . . ?
C28 C29 H29A 109.2 . . ?
C28 C29 H29B 109.2 . . ?
H29A C29 H29B 107.9 . . ?
C30 C29 C28 112(2) . . ?
C30 C29 H29A 109.2 . . ?
C30 C29 H29B 109.2 . . ?
C25 C30 H30A 109.6 . . ?
C25 C30 H30B 109.6 . . ?
C29 C30 C25 110(2) . . ?
C29 C30 H30A 109.6 . . ?
C29 C30 H30B 109.6 . . ?
H30A C30 H30B 108.1 . . ?

loop_
_geom_bond_atom_site_label_1
_geom_bond_atom_site_label_2
_geom_bond_distance
_geom_bond_site_symmetry_2
_geom_bond_publ_flag
Cu1 Cl1 2.101(3) . ?
Cu1 C1 1.910(8) . ?
N1 C1 1.272(11) . ?
N1 C2 1.518(9) . ?
N1 C5 1.505(10) . ?
C1 C4 1.530(11) . ?
C2 C3 1.535(13) . ?
C2 C13 1.485(14) . ?
C2 C14 1.529(12) . ?
C3 H3A 0.9900 . ?
C3 H3B 0.9900 . ?
C3 C4 1.535(12) . ?
C4 C15 1.514(13) . ?
C4 C21 1.550(15) . ?
C5 H5A 1.0000 . ?
C5 H5B 1.0000 . ?
C5 C6 1.525(18) . ?
C5 C12 1.524(13) . ?
C5 C25 1.517(19) . ?
C6 H6 1.0000 . ?
C6 C7 1.530(18) . ?
C6 C11 1.525(17) . ?
C7 H7A 0.9900 . ?
C7 H7B 0.9900 . ?
C7 C8 1.528(17) . ?
C8 H8A 0.9900 . ?
C8 H8B 0.9900 . ?
C8 C9 1.519(19) . ?
C9 H9A 0.9900 . ?
C9 H9B 0.9900 . ?
C9 C10 1.523(19) . ?
C10 H10A 0.9900 . ?
C10 H10B 0.9900 . ?
C10 C11 1.517(18) . ?
C11 H11A 0.9900 . ?
C11 H11B 0.9900 . ?
C12 H12A 0.9800 . ?
C12 H12B 0.9800 . ?
C12 H12C 0.9800 . ?
C13 H13A 0.9800 . ?
C13 H13B 0.9800 . ?
C13 H13C 0.9800 . ?
C14 H14A 0.9800 . ?
C14 H14B 0.9800 . ?
C14 H14C 0.9800 . ?
C15 C16 1.380(13) . ?
C15 C20 1.409(13) . ?
C16 H16 0.9500 . ?
C16 C17 1.381(19) . ?
C17 H17 0.9500 . ?
C17 C18 1.35(2) . ?
C18 H18 0.9500 . ?
C18 C19 1.350(18) . ?
C19 H19 0.9500 . ?
C19 C20 1.414(16) . ?
C20 H20 0.9500 . ?
C21 H21 1.0000 . ?
C21 H21A 1.0000 . ?
C21 C22 1.462(18) . ?
C21 C23 1.48(2) . ?
C21 C24 1.43(2) . ?
C22 H22A 0.9800 . ?
C22 H22B 0.9800 . ?
C22 H22C 0.9800 . ?
C23 H23A 0.9800 . ?
C23 H23B 0.9800 . ?
C23 H23C 0.9800 . ?
C24 H24A 0.9800 . ?
C24 H24B 0.9800 . ?
C24 H24C 0.9800 . ?
C25 H25 1.0000 . ?
C25 C26 1.53(2) . ?
C25 C30 1.519(19) . ?
C26 H26A 0.9900 . ?
C26 H26B 0.9900 . ?
C26 C27 1.529(19) . ?
C27 H27A 0.9900 . ?
C27 H27B 0.9900 . ?
C27 C28 1.52(2) . ?
C28 H28A 0.9900 . ?
C28 H28B 0.9900 . ?
C28 C29 1.52(2) . ?
C29 H29A 0.9900 . ?
C29 H29B 0.9900 . ?
C29 C30 1.516(19) . ?
C30 H30A 0.9900 . ?
C30 H30B 0.9900 . ?

loop_
_geom_torsion_atom_site_label_1
_geom_torsion_atom_site_label_2
_geom_torsion_atom_site_label_3
_geom_torsion_atom_site_label_4
_geom_torsion
_geom_torsion_site_symmetry_1
_geom_torsion_site_symmetry_2
_geom_torsion_site_symmetry_3
_geom_torsion_site_symmetry_4
_geom_torsion_publ_flag
Cu1 C1 C4 C3 166.6(7) . . . . ?
Cu1 C1 C4 C15 -73.7(9) . . . . ?
Cu1 C1 C4 C21 49.2(10) . . . . ?
N1 C1 C4 C3 -13.9(10) . . . . ?
N1 C1 C4 C15 105.8(8) . . . . ?
N1 C1 C4 C21 -131.3(8) . . . . ?
N1 C2 C3 C4 -21.7(9) . . . . ?
N1 C5 C6 C7 -55(3) . . . . ?
N1 C5 C6 C11 -179.3(18) . . . . ?
N1 C5 C25 C26 -51(3) . . . . ?
N1 C5 C25 C30 -176.1(18) . . . . ?
C1 N1 C2 C3 14.2(9) . . . . ?
C1 N1 C2 C13 -107.0(9) . . . . ?
C1 N1 C2 C14 131.7(8) . . . . ?
C1 N1 C5 C6 -63.7(17) . . . . ?
C1 N1 C5 C12 68.8(10) . . . . ?
C1 N1 C5 C25 -54(2) . . . . ?
C1 C4 C15 C16 -160.0(10) . . . . ?
C1 C4 C15 C20 21.1(12) . . . . ?
C1 C4 C21 C22 45.7(16) . . . . ?
C1 C4 C21 C23 179.8(16) . . . . ?
C1 C4 C21 C24 -78(2) . . . . ?
C2 N1 C1 Cu1 179.2(6) . . . . ?
C2 N1 C1 C4 -0.3(10) . . . . ?
C2 N1 C5 C6 124.0(16) . . . . ?
C2 N1 C5 C12 -103.5(8) . . . . ?
C2 N1 C5 C25 133.8(19) . . . . ?
C2 C3 C4 C1 22.2(10) . . . . ?
C2 C3 C4 C15 -97.3(8) . . . . ?
C2 C3 C4 C21 139.7(9) . . . . ?
C3 C4 C15 C16 -46.0(13) . . . . ?
C3 C4 C15 C20 135.1(9) . . . . ?
C3 C4 C21 C22 -66.7(16) . . . . ?
C3 C4 C21 C23 67.4(18) . . . . ?
C3 C4 C21 C24 170(2) . . . . ?
C4 C15 C16 C17 -177.5(13) . . . . ?
C4 C15 C20 C19 178.8(9) . . . . ?
C5 N1 C1 Cu1 6.7(11) . . . . ?
C5 N1 C1 C4 -172.8(7) . . . . ?
C5 N1 C2 C3 -172.8(7) . . . . ?
C5 N1 C2 C13 66.0(10) . . . . ?
C5 N1 C2 C14 -55.3(9) . . . . ?
C5 C6 C7 C8 -180(2) . . . . ?
C5 C6 C11 C10 -178(2) . . . . ?
C5 C25 C26 C27 -178(3) . . . . ?
C5 C25 C30 C29 179(3) . . . . ?
C6 C7 C8 C9 57(3) . . . . ?
C7 C6 C11 C10 55(3) . . . . ?
C7 C8 C9 C10 -57(3) . . . . ?
C8 C9 C10 C11 56(3) . . . . ?
C9 C10 C11 C6 -57(3) . . . . ?
C11 C6 C7 C8 -53(3) . . . . ?
C12 C5 C6 C7 179.0(18) . . . . ?
C12 C5 C6 C11 55(3) . . . . ?
C12 C5 C25 C26 -173(2) . . . . ?
C12 C5 C25 C30 61(3) . . . . ?
C13 C2 C3 C4 95.3(10) . . . . ?
C14 C2 C3 C4 -139.0(8) . . . . ?
C15 C4 C21 C22 169.3(13) . . . . ?
C15 C4 C21 C23 -56.6(18) . . . . ?
C15 C4 C21 C24 46(2) . . . . ?
C15 C16 C17 C18 -3(3) . . . . ?
C16 C15 C20 C19 -0.2(16) . . . . ?
C16 C17 C18 C19 2(3) . . . . ?
C17 C18 C19 C20 -1(2) . . . . ?
C18 C19 C20 C15 -0.2(18) . . . . ?
C20 C15 C16 C17 2(2) . . . . ?
C21 C4 C15 C16 77.0(13) . . . . ?
C21 C4 C15 C20 -101.9(10) . . . . ?
C25 C26 C27 C28 49(4) . . . . ?
C26 C25 C30 C29 55(3) . . . . ?
C26 C27 C28 C29 -48(4) . . . . ?
C27 C28 C29 C30 49(4) . . . . ?
C28 C29 C30 C25 -50(4) . . . . ?
C30 C25 C26 C27 -56(4) . . . . ?

loop_
_twin_individual_id
_twin_individual_mass_fraction_refined
1 0.88(7)
2 0.12(7)

loop_
_exptl_oxdiff_crystal_face_indexfrac_h
_exptl_oxdiff_crystal_face_indexfrac_k
_exptl_oxdiff_crystal_face_indexfrac_l
_exptl_oxdiff_crystal_face_x
_exptl_oxdiff_crystal_face_y
_exptl_oxdiff_crystal_face_z
-0.0011 2.0005 -1.0042 -0.1044 0.0564 0.2217
0.0011 -2.0005 1.0042 0.1044 -0.0564 -0.2217
0.0003 -1.0005 0.0019 0.0085 -0.0111 -0.1159
-0.0011 0.9996 -2.0027 -0.1835 0.0796 0.0957
0.0011 -0.9996 2.0027 0.1835 -0.0796 -0.0957
0.0005 1.0013 1.9989 0.1665 -0.0575 0.1360
0.0004 0.0004 1.0004 0.0875 -0.0343 0.0101
0.0001 1.0009 0.9985 0.0790 -0.0232 0.1259
1.0014 -1.9990 2.0034 0.2463 0.0450 -0.2204
-1.0014 1.9990 -2.0034 -0.2463 -0.0450 0.2204
1.0008 0.0019 1.9996 0.2293 0.0672 0.0114
1.0005 1.0024 1.9977 0.2209 0.0783 0.1272
-1.0005 -1.0024 -1.9977 -0.2209 -0.0783 -0.1272
-1.0008 -0.0019 -1.9996 -0.2293 -0.0672 -0.0114
2.0011 -0.9975 2.0002 0.2921 0.1918 -0.1133
2.0005 1.0035 1.9964 0.2752 0.2140 0.1185
-2.0011 0.9975 -2.0002 -0.2921 -0.1918 0.1133
-6.3388 -0.0272 -3.9230 -0.6879 -0.7257 0.0138
5.5112 3.8490 4.0123 0.6190 0.6525 0.4371
6.1374 3.6389 1.0801 0.3985 0.8358 0.3778
-2.0003 0.9983 0.0006 -0.1171 -0.2604 0.1334
-1.0003 0.9994 -0.0007 -0.0628 -0.1246 0.1246
-4.4642 -6.3914 -1.2778 -0.3019 -0.6324 -0.7134
-5.9051 -4.1913 -1.1299 -0.3856 -0.8086 -0.4443
1.9996 0.0017 -1.0029 0.0212 0.3057 -0.0276
1.0002 -2.0003 -0.9978 -0.0162 0.1478 -0.2506
1.9995 -0.9992 -2.0014 -0.0579 0.3289 -0.1535
0.9996 0.0006 -1.0017 -0.0332 0.1700 -0.0188
-1.9989 -1.0018 2.0052 0.0748 -0.3510 -0.0782
0.9989 2.0016 -1.0055 -0.0501 0.1921 0.2129
1.9989 1.0018 -2.0052 -0.0748 0.3510 0.0782
-0.9999 0.9998 0.9998 0.0247 -0.1589 0.1347
-1.0004 -0.0015 -0.9992 -0.1418 -0.1015 -0.0013
-2.0137 -7.6818 -3.4514 -0.3478 -0.2396 -0.9064
